data_4516614
loop_
_publ_author_name
'Zhao, Yan-Wu'
'Zhang, Fu-Qiang'
'Zhang, Xian-Ming'

_publ_section_title
;
 Single Component Lanthanide Hybrids Based on Metal-Organic Framework for
 Near-Ultraviolet White Light LED.
;
_journal_issue 36
_journal_name_full 'ACS applied materials &amp; interfaces'
_journal_page_first 24123
_journal_page_last 24130
_journal_paper_doi 10.1021/acsami.6b07724
_journal_volume 8
_journal_year 2016
_chemical_formula_moiety '0.25(C92 H68 Eu4 O40)'
_chemical_formula_sum 'C23 H19 Eu O10'
_chemical_formula_weight 607.34
_space_group_crystal_system monoclinic
_space_group_IT_number 12
_space_group_name_Hall '-C 2y'
_space_group_name_H-M_alt 'C 1 2/m 1'
_atom_sites_solution_hydrogens geom
_atom_sites_solution_primary iterative
_atom_sites_solution_secondary difmap
_audit_creation_date 2015-09-13
_audit_creation_method
;
Olex2 1.2
(compiled 2015.01.26 svn.r3150 for OlexSys, GUI svn.r4998)
;
_cell_angle_alpha 90.00
_cell_angle_beta 104.833(11)
_cell_angle_gamma 90.00
_cell_formula_units_Z 4
_cell_length_a 13.780(9)
_cell_length_b 24.104(14)
_cell_length_c 8.437(5)
_cell_measurement_reflns_used 739
_cell_measurement_temperature 293(2)
_cell_measurement_theta_max 18.366
_cell_measurement_theta_min 2.498
_cell_volume 2709(3)
_computing_molecular_graphics 'Olex2 (Dolomanov et al., 2009)'
_computing_publication_material 'Olex2 (Dolomanov et al., 2009)'
_computing_structure_refinement 'XL (Sheldrick, 2008)'
_computing_structure_solution
;
Superflip (Palatinus & Chapuis, 2007;Palatinus & van der Lee, 2008;
Palatinus et al., 2012)
;
_diffrn_ambient_temperature 293(2)
_diffrn_measured_fraction_theta_full 0.999
_diffrn_measured_fraction_theta_max 0.999
_diffrn_measurement_device_type 'CCD area detector'
_diffrn_measurement_method 'phi and omega scans'
_diffrn_radiation_monochromator graphite
_diffrn_radiation_type MoK\a
_diffrn_radiation_wavelength 0.71000
_diffrn_reflns_av_R_equivalents 0.0783
_diffrn_reflns_av_unetI/netI 0.1070
_diffrn_reflns_limit_h_max 16
_diffrn_reflns_limit_h_min -15
_diffrn_reflns_limit_k_max 28
_diffrn_reflns_limit_k_min -28
_diffrn_reflns_limit_l_max 4
_diffrn_reflns_limit_l_min -10
_diffrn_reflns_number 6441
_diffrn_reflns_theta_full 25.00
_diffrn_reflns_theta_max 25.00
_diffrn_reflns_theta_min 1.69
_diffrn_source 'fine-focus sealed tube'
_exptl_absorpt_coefficient_mu 2.363
_exptl_absorpt_correction_T_max 1
_exptl_absorpt_correction_T_min 0.479214
_exptl_absorpt_correction_type multi-scan
_exptl_absorpt_process_details
;
? was used for absorption correction.
R(int) was 0.0818 before and 0.0489 after correction.
The Ratio of minimum to maximum transmission is 0.4792.
The \l/2 correction factor is 0.0015.
;
_exptl_crystal_colour colorless
_exptl_crystal_density_diffrn 1.489
_exptl_crystal_density_method 'not measured'
_exptl_crystal_description block
_exptl_crystal_F_000 1200
_exptl_crystal_size_max 0.25
_exptl_crystal_size_mid 0.16
_exptl_crystal_size_min 0.11
_platon_squeeze_details
;
;
_refine_diff_density_max 3.236
_refine_diff_density_min -1.152
_refine_diff_density_rms 0.269
_refine_ls_extinction_method none
_refine_ls_goodness_of_fit_ref 1.040
_refine_ls_hydrogen_treatment constr
_refine_ls_matrix_type full
_refine_ls_number_parameters 161
_refine_ls_number_reflns 2465
_refine_ls_number_restraints 0
_refine_ls_restrained_S_all 1.040
_refine_ls_R_factor_all 0.1113
_refine_ls_R_factor_gt 0.0780
_refine_ls_shift/su_max 0.000
_refine_ls_shift/su_mean 0.000
_refine_ls_structure_factor_coef Fsqd
_refine_ls_weighting_details 'calc w=1/[\s^2^(Fo^2^)+(0.1371P)^2^+0.0000P] where P=(Fo^2^+2Fc^2^)/3'
_refine_ls_weighting_scheme calc
_refine_ls_wR_factor_gt 0.2131
_refine_ls_wR_factor_ref 0.2289
_reflns_number_gt 1746
_reflns_number_total 2465
_reflns_threshold_expression >2sigma(I)
_cod_data_source_file am6b07724_si_002.cif
_cod_data_source_block 1
_cod_database_code 4516614
_olex2_refinement_description
;
1. Fixed Uiso
 At 1.2 times of:
  All C(H) groups, All C(H,H) groups
 At 1.5 times of:
  All O(H,H) groups
2. Others
 Fixed Sof: H1b(0.5)
3.a Rotating group:
 O1(H1a,H1b)
3.b Secondary CH2 refined with riding coordinates:
 C6(H6a,H6b)
3.c Aromatic/amide H refined with riding coordinates:
 C5(H5), C10(H10), C11(H11), C3(H3), C9(H9), C8(H8)
;
_olex2_submission_special_instructions 'No special instructions were received'

loop_
_space_group_symop_id
_space_group_symop_operation_xyz
1 'x, y, z'
2 '-x, y, -z'
3 'x+1/2, y+1/2, z'
4 '-x+1/2, y+1/2, -z'
5 '-x, -y, -z'
6 'x, -y, z'
7 '-x+1/2, -y+1/2, -z'
8 'x+1/2, -y+1/2, z'

loop_
_atom_site_label
_atom_site_type_symbol
_atom_site_fract_x
_atom_site_fract_y
_atom_site_fract_z
_atom_site_U_iso_or_equiv
_atom_site_adp_type
_atom_site_occupancy
_atom_site_calc_flag
_atom_site_site_symmetry_order
_atom_site_refinement_flags_posn
_atom_site_refinement_flags_adp
_atom_site_refinement_flags_occupancy
Eu1 Eu 0.12596(7) 0.5000 0.33356(11) 0.0361(4) Uani 1 d 2 S T P
O3 O 0.0636(8) 0.4250(4) 0.4461(14) 0.063(3) Uani 1 d 1 . . .
O1 O -0.0449(12) 0.5000 0.1871(19) 0.063(4) Uani 1 d 2 S T P
H1A H -0.0920 0.5000 0.2544 0.094 Uiso 1 d 2 GRS T P
H1B H -0.0692 0.4657 0.1283 0.094 Uiso 0.50 d 1 GR . .
O5 O 0.3848(9) 0.0626(5) -0.1049(14) 0.082(4) Uani 1 d 1 . . .
O4 O 0.0989(7) 0.2206(3) 0.3145(11) 0.045(2) Uani 1 d 1 . . .
O6 O 0.2473(8) 0.0662(4) -0.2958(14) 0.065(3) Uani 1 d 1 . . .
O2 O 0.2375(18) 0.5000 0.605(2) 0.102(7) Uani 1 d 2 S T P
C5 C 0.0000 0.2257(6) 0.5000 0.036(4) Uani 1 d 2 S T P
H5 H 0.0000 0.1871 0.5000 0.043 Uiso 1 calc 2 RS T P
C1 C 0.0000 0.4024(6) 0.5000 0.035(4) Uani 1 d 2 S T P
C10 C 0.3168(12) 0.1432(6) 0.0814(19) 0.054(4) Uani 1 d 1 . . .
H10 H 0.3802 0.1277 0.1211 0.065 Uiso 1 calc 1 R . .
C12 C 0.2581(10) 0.1264(5) -0.0652(16) 0.040(3) Uani 1 d 1 . . .
C2 C 0.0000 0.3386(6) 0.5000 0.031(4) Uani 1 d 2 S T P
C6 C 0.1517(11) 0.2491(6) 0.2108(17) 0.050(4) Uani 1 d 1 . . .
H6A H 0.2084 0.2696 0.2768 0.059 Uiso 1 calc 1 R . .
H6B H 0.1073 0.2749 0.1386 0.059 Uiso 1 calc 1 R . .
C7 C 0.1867(11) 0.2054(5) 0.1137(17) 0.042(3) Uani 1 d 1 . . .
C13 C 0.2984(10) 0.0829(6) -0.1637(17) 0.044(3) Uani 1 d 1 . . .
C11 C 0.1666(11) 0.1477(6) -0.1242(18) 0.052(4) Uani 1 d 1 . . .
H11 H 0.1263 0.1356 -0.2241 0.063 Uiso 1 calc 1 R . .
C3 C 0.0535(9) 0.3113(4) 0.4056(14) 0.032(3) Uani 1 d 1 . . .
H3 H 0.0892 0.3311 0.3445 0.038 Uiso 1 calc 1 R . .
C4 C 0.0528(9) 0.2534(5) 0.4040(15) 0.034(3) Uani 1 d 1 . . .
C9 C 0.1323(11) 0.1882(6) -0.0344(19) 0.056(4) Uani 1 d 1 . . .
H9 H 0.0695 0.2040 -0.0782 0.067 Uiso 1 calc 1 R . .
C8 C 0.2829(13) 0.1837(6) 0.1736(18) 0.055(4) Uani 1 d 1 . . .
H8 H 0.3238 0.1958 0.2730 0.066 Uiso 1 calc 1 R . .

loop_
_atom_site_aniso_label
_atom_site_aniso_U_11
_atom_site_aniso_U_22
_atom_site_aniso_U_33
_atom_site_aniso_U_23
_atom_site_aniso_U_13
_atom_site_aniso_U_12
Eu1 0.0556(7) 0.0203(5) 0.0441(6) 0.000 0.0343(5) 0.000
O3 0.083(7) 0.022(4) 0.111(9) 0.013(5) 0.071(7) -0.009(5)
O1 0.091(12) 0.043(8) 0.058(10) 0.000 0.027(8) 0.000
O5 0.077(8) 0.098(9) 0.068(8) -0.041(7) 0.012(6) 0.047(7)
O4 0.074(7) 0.021(4) 0.056(6) -0.006(4) 0.045(5) -0.001(4)
O6 0.064(7) 0.066(7) 0.065(7) -0.029(6) 0.019(6) 0.021(5)
O2 0.18(2) 0.074(12) 0.051(11) 0.000 0.019(12) 0.000
C5 0.057(12) 0.015(8) 0.042(10) 0.000 0.027(9) 0.000
C1 0.047(11) 0.018(8) 0.041(10) 0.000 0.015(9) 0.000
C10 0.067(10) 0.043(8) 0.053(9) -0.011(7) 0.014(8) 0.020(7)
C12 0.054(9) 0.033(7) 0.039(8) -0.012(6) 0.025(7) -0.004(6)
C2 0.040(10) 0.015(7) 0.043(10) 0.000 0.017(8) 0.000
C6 0.068(10) 0.043(8) 0.048(9) -0.003(7) 0.034(8) 0.002(7)
C7 0.062(9) 0.029(7) 0.047(8) -0.006(6) 0.035(7) -0.004(6)
C13 0.043(8) 0.053(8) 0.042(8) -0.007(7) 0.024(7) 0.004(7)
C11 0.048(8) 0.065(10) 0.043(8) -0.017(7) 0.011(7) 0.016(7)
C3 0.047(7) 0.021(6) 0.035(7) -0.006(5) 0.026(6) -0.008(5)
C4 0.044(7) 0.025(6) 0.039(7) -0.010(5) 0.022(6) 0.003(5)
C9 0.050(9) 0.062(9) 0.064(11) 0.004(8) 0.028(8) 0.023(7)
C8 0.079(11) 0.047(8) 0.044(9) -0.009(7) 0.023(8) 0.020(8)

loop_
_atom_type_symbol
_atom_type_description
_atom_type_scat_dispersion_real
_atom_type_scat_dispersion_imag
_atom_type_scat_source
C C 0.0033 0.0016 'International Tables Vol C Tables 4.2.6.8 and 6.1.1.4'
H H 0.0000 0.0000 'International Tables Vol C Tables 4.2.6.8 and 6.1.1.4'
Eu Eu -0.1578 3.6682 'International Tables Vol C Tables 4.2.6.8 and 6.1.1.4'
O O 0.0106 0.0060 'International Tables Vol C Tables 4.2.6.8 and 6.1.1.4'

loop_
_geom_angle_atom_site_label_1
_geom_angle_atom_site_label_2
_geom_angle_atom_site_label_3
_geom_angle
_geom_angle_site_symmetry_1
_geom_angle_site_symmetry_3
O3 Eu1 O3 103.1(5) 6_565 .
O3 Eu1 O1 77.8(4) 6_565 .
O3 Eu1 O1 77.8(4) . .
O3 Eu1 O5 83.5(4) 6_565 4
O3 Eu1 O5 83.5(4) . 7
O3 Eu1 O5 149.5(4) 6_565 7
O3 Eu1 O5 149.5(4) . 4
O3 Eu1 O6 84.0(4) 6_565 4
O3 Eu1 O6 156.7(4) . 4
O3 Eu1 O6 84.0(4) . 7
O3 Eu1 O6 156.7(4) 6_565 7
O3 Eu1 O2 79.8(5) 6_565 .
O3 Eu1 O2 79.8(5) . .
O3 Eu1 C13 173.0(4) 6_565 7
O3 Eu1 C13 83.0(4) . 7
O3 Eu1 C13 173.0(4) . 4
O3 Eu1 C13 83.0(4) 6_565 4
O1 Eu1 O5 74.6(4) . 7
O1 Eu1 O5 74.6(4) . 4
O1 Eu1 O6 125.5(3) . 4
O1 Eu1 O6 125.5(3) . 7
O1 Eu1 O2 143.6(7) . .
O1 Eu1 C13 100.6(4) . 7
O1 Eu1 C13 100.6(4) . 4
O5 Eu1 O5 77.0(7) 4 7
O5 Eu1 O6 101.7(5) 4 7
O5 Eu1 O6 52.4(3) 7 7
O5 Eu1 O6 52.4(3) 4 4
O5 Eu1 O6 101.7(5) 7 4
O5 Eu1 C13 89.5(5) 4 7
O5 Eu1 C13 89.5(5) 7 4
O5 Eu1 C13 26.7(4) 4 4
O5 Eu1 C13 26.7(4) 7 7
O6 Eu1 O6 81.5(6) 4 7
O6 Eu1 C13 25.8(4) 7 7
O6 Eu1 C13 25.8(4) 4 4
O6 Eu1 C13 91.6(4) 4 7
O6 Eu1 C13 91.6(4) 7 4
O2 Eu1 O5 130.6(4) . 7
O2 Eu1 O5 130.6(4) . 4
O2 Eu1 O6 79.7(5) . 7
O2 Eu1 O6 79.7(5) . 4
O2 Eu1 C13 104.8(5) . 4
O2 Eu1 C13 104.8(5) . 7
C13 Eu1 C13 90.6(6) 4 7
C1 O3 Eu1 152.4(9) . .
Eu1 O1 H1A 115.0 . .
Eu1 O1 H1B 115.6 . .
H1A O1 H1B 96.0 . .
C13 O5 Eu1 93.9(8) . 7
C4 O4 C6 116.1(10) . .
C13 O6 Eu1 93.9(8) . 7
C4 C5 H5 118.7 . .
C4 C5 H5 118.7 2_556 .
C4 C5 C4 122.6(15) 2_556 .
O3 C1 O3 126.6(16) . 2_556
O3 C1 C2 116.7(8) . .
O3 C1 C2 116.7(8) 2_556 .
C12 C10 H10 119.7 . .
C12 C10 C8 120.6(14) . .
C8 C10 H10 119.7 . .
C10 C12 C13 119.0(13) . .
C11 C12 C10 120.9(12) . .
C11 C12 C13 120.1(12) . .
C3 C2 C1 118.4(7) 2_556 .
C3 C2 C1 118.4(7) . .
C3 C2 C3 123.2(14) . 2_556
O4 C6 H6A 110.5 . .
O4 C6 H6B 110.5 . .
O4 C6 C7 106.4(10) . .
H6A C6 H6B 108.7 . .
C7 C6 H6A 110.5 . .
C7 C6 H6B 110.5 . .
C9 C7 C6 123.1(14) . .
C9 C7 C8 118.2(12) . .
C8 C7 C6 118.6(13) . .
O5 C13 Eu1 59.4(7) . 7
O5 C13 C12 119.2(12) . .
O6 C13 Eu1 60.3(7) . 7
O6 C13 O5 119.8(12) . .
O6 C13 C12 121.0(12) . .
C12 C13 Eu1 177.7(10) . 7
C12 C11 H11 120.4 . .
C12 C11 C9 119.2(14) . .
C9 C11 H11 120.4 . .
C2 C3 H3 120.7 . .
C2 C3 C4 118.5(11) . .
C4 C3 H3 120.7 . .
O4 C4 C5 115.7(11) . .
O4 C4 C3 125.7(11) . .
C5 C4 C3 118.6(11) . .
C7 C9 C11 122.3(14) . .
C7 C9 H9 118.8 . .
C11 C9 H9 118.8 . .
C10 C8 H8 120.6 . .
C7 C8 C10 118.8(14) . .
C7 C8 H8 120.6 . .

loop_
_geom_bond_atom_site_label_1
_geom_bond_atom_site_label_2
_geom_bond_distance
_geom_bond_site_symmetry_2
Eu1 O3 2.308(8) 6_565
Eu1 O3 2.308(8) .
Eu1 O1 2.362(16) .
Eu1 O5 2.424(10) 7
Eu1 O5 2.424(10) 4
Eu1 O6 2.447(9) 7
Eu1 O6 2.447(9) 4
Eu1 O2 2.411(18) .
Eu1 C13 2.809(13) 4
Eu1 C13 2.809(13) 7
O3 C1 1.215(11) .
O1 H1A 0.9655 .
O1 H1B 0.9786 .
O5 Eu1 2.424(10) 7
O5 C13 1.263(17) .
O4 C6 1.446(15) .
O4 C4 1.358(13) .
O6 Eu1 2.447(9) 7
O6 C13 1.224(16) .
C5 H5 0.9300 .
C5 C4 1.390(14) .
C5 C4 1.390(14) 2_556
C1 O3 1.215(11) 2_556
C1 C2 1.54(2) .
C10 H10 0.9300 .
C10 C12 1.355(19) .
C10 C8 1.400(18) .
C12 C13 1.530(17) .
C12 C11 1.333(19) .
C2 C3 1.382(13) .
C2 C3 1.382(13) 2_556
C6 H6A 0.9700 .
C6 H6B 0.9700 .
C6 C7 1.487(17) .
C7 C9 1.35(2) .
C7 C8 1.40(2) .
C13 Eu1 2.809(13) 7
C11 H11 0.9300 .
C11 C9 1.392(19) .
C3 H3 0.9300 .
C3 C4 1.396(15) .
C9 H9 0.9300 .
C8 H8 0.9300 .

loop_
_geom_torsion_atom_site_label_1
_geom_torsion_atom_site_label_2
_geom_torsion_atom_site_label_3
_geom_torsion_atom_site_label_4
_geom_torsion
_geom_torsion_site_symmetry_1
_geom_torsion_site_symmetry_4
Eu1 O3 C1 O3 -21.5(15) . 2_556
Eu1 O3 C1 C2 158.5(15) . .
Eu1 O5 C13 O6 0.0(16) 7 .
Eu1 O5 C13 C12 177.8(11) 7 .
Eu1 O6 C13 O5 0.0(16) 7 .
Eu1 O6 C13 C12 -177.8(11) 7 .
O3 Eu1 O3 C1 32(2) 6_565 .
O3 C1 C2 C3 164.6(9) 2_556 .
O3 C1 C2 C3 -15.4(9) . .
O3 C1 C2 C3 -15.4(9) 2_556 2_556
O3 C1 C2 C3 164.6(9) . 2_556
O1 Eu1 O3 C1 -42.4(19) . .
O5 Eu1 O3 C1 -68(2) 4 .
O5 Eu1 O3 C1 -117.9(19) 7 .
O4 C6 C7 C9 91.1(16) . .
O4 C6 C7 C8 -93.2(15) . .
O6 Eu1 O3 C1 -170.7(19) 7 .
O6 Eu1 O3 C1 137.5(17) 4 .
O2 Eu1 O3 C1 109(2) . .
C1 C2 C3 C4 -179.3(8) . .
C10 C12 C13 Eu1 55(25) . 7
C10 C12 C13 O5 1(2) . .
C10 C12 C13 O6 179.3(14) . .
C10 C12 C11 C9 1(2) . .
C12 C10 C8 C7 2(2) . .
C12 C11 C9 C7 -3(2) . .
C2 C3 C4 O4 178.0(10) . .
C2 C3 C4 C5 -1.3(16) . .
C6 O4 C4 C5 178.3(10) . .
C6 O4 C4 C3 -1.0(19) . .
C6 C7 C9 C11 179.4(14) . .
C6 C7 C8 C10 -179.0(13) . .
C13 Eu1 O3 C1 -120(3) 4 .
C13 Eu1 O3 C1 -145(2) 7 .
C13 C12 C11 C9 -178.5(13) . .
C11 C12 C13 Eu1 -125(24) . 7
C11 C12 C13 O5 -179.1(15) . .
C11 C12 C13 O6 -1(2) . .
C3 C2 C3 C4 0.7(8) 2_556 .
C4 O4 C6 C7 -174.4(11) . .
C4 C5 C4 O4 -178.7(12) 2_556 .
C4 C5 C4 C3 0.7(8) 2_556 .
C9 C7 C8 C10 -3(2) . .
C8 C10 C12 C13 178.9(14) . .
C8 C10 C12 C11 0(2) . .
C8 C7 C9 C11 4(2) . .

loop_
_platon_squeeze_void_nr
_platon_squeeze_void_average_x
_platon_squeeze_void_average_y
_platon_squeeze_void_average_z
_platon_squeeze_void_volume
_platon_squeeze_void_count_electrons
_platon_squeeze_void_content
1 0.000 0.000 -0.017 296 86 ' '
2 0.500 0.500 0.023 296 86 ' '
